data_2220783
loop_
_publ_author_name
'Aghabozorg, Hossein'
'Attar Gharamaleki, Jafar'
'Olmstead, Marilyn M.'
'Derikvand, Zohreh'
'Hooshmand, Shabnam'

_publ_section_title
;
 Hydroxonium hydrate tris(2,4,6-triamino-1,3,5-triazin-1-ium)
 bis[bis(pyridine-2,6-dicarboxylato)cuprate(II)]
 pyridine-2,6-dicarboxylic acid hexahydrate
;
_journal_coeditor_code GW2056
_journal_issue 2
_journal_name_full 'Acta Crystallographica Section E'
_journal_page_first m186
_journal_page_last m187
_journal_paper_doi 10.1107/S1600536809000828
_journal_volume 65
_journal_year 2009
_chemical_formula_iupac '(H5 O2) (C3 H7 N6)3 [Cu (C7 H3 N O4)2]2, C7 H5 N O4, 6H2 O'
_chemical_formula_moiety 'H5 O2 +, 3(C3 H7 N6 +), 2(C14 H6 Cu N2 O8 2-), C7 H5 N O4, 6(H2 O)'
_chemical_formula_sum 'C44 H55 Cu2 N23 O28'
_chemical_formula_weight 1481.19
_chemical_name_common 3[melamineH][H5O2][Cu(pydc)2].(pydcH2).6H2O
_chemical_name_systematic
;
Hydroxonium hydrate tris(2,4,6-triamino-1,3,5-triazin-1-ium)
bis[bis(pyridine-2,6-dicarboxylato)cuprate(II)] pyridine-2,6-dicarboxylic
acid hexahydrate
;
_space_group_IT_number 15
_symmetry_cell_setting monoclinic
_symmetry_space_group_name_Hall '-C 2yc'
_symmetry_space_group_name_H-M 'C 1 2/c 1'
_atom_sites_solution_hydrogens geom
_atom_sites_solution_primary direct
_atom_sites_solution_secondary difmap
_audit_creation_method SHELXL-97
_cell_angle_alpha 90.00
_cell_angle_beta 108.327(2)
_cell_angle_gamma 90.00
_cell_formula_units_Z 4
_cell_length_a 27.575(3)
_cell_length_b 22.814(3)
_cell_length_c 9.8068(12)
_cell_measurement_reflns_used 6004
_cell_measurement_temperature 180(2)
_cell_measurement_theta_max 26.1
_cell_measurement_theta_min 2.8
_cell_volume 5856.5(12)
_computing_cell_refinement 'SAINT (Bruker, 2007)'
_computing_data_collection 'APEX2 (Bruker, 2007)'
_computing_data_reduction 'SAINT (Bruker, 2007)'
_computing_molecular_graphics 'SHELXTL (Sheldrick, 2008) and Mercury (Macrae <i>et al.</i>,  2006)'
_computing_publication_material 'SHELXL97 (Sheldrick, 2008)'
_computing_structure_refinement 'SHELXL97 (Sheldrick, 2008)'
_computing_structure_solution 'SHELXS97 (Sheldrick, 2008)'
_diffrn_ambient_temperature 180(2)
_diffrn_detector_area_resol_mean 8.3
_diffrn_measured_fraction_theta_full 0.999
_diffrn_measured_fraction_theta_max 0.999
_diffrn_measurement_device_type 'Bruker SMART APEXII'
_diffrn_measurement_method \w
_diffrn_radiation_monochromator graphite
_diffrn_radiation_source 'fine-focus sealed tube'
_diffrn_radiation_type MoK\a
_diffrn_radiation_wavelength 0.71073
_diffrn_reflns_av_R_equivalents 0.0514
_diffrn_reflns_av_sigmaI/netI 0.0401
_diffrn_reflns_limit_h_max 33
_diffrn_reflns_limit_h_min -33
_diffrn_reflns_limit_k_max 27
_diffrn_reflns_limit_k_min -27
_diffrn_reflns_limit_l_max 11
_diffrn_reflns_limit_l_min -11
_diffrn_reflns_number 26801
_diffrn_reflns_theta_full 25.25
_diffrn_reflns_theta_max 25.25
_diffrn_reflns_theta_min 2.79
_exptl_absorpt_coefficient_mu 0.837
_exptl_absorpt_correction_T_max 0.983
_exptl_absorpt_correction_T_min 0.758
_exptl_absorpt_correction_type multi-scan
_exptl_absorpt_process_details '(SADABS; Sheldrick, 1996)'
_exptl_crystal_colour 'pale blue'
_exptl_crystal_density_diffrn 1.680
_exptl_crystal_density_method 'not measured'
_exptl_crystal_description plate
_exptl_crystal_F_000 3048
_exptl_crystal_size_max 0.35
_exptl_crystal_size_mid 0.28
_exptl_crystal_size_min 0.02
_refine_diff_density_max 0.264
_refine_diff_density_min -0.772
_refine_ls_extinction_method none
_refine_ls_goodness_of_fit_ref 1.034
_refine_ls_hydrogen_treatment mixed
_refine_ls_matrix_type full
_refine_ls_number_parameters 531
_refine_ls_number_reflns 5309
_refine_ls_number_restraints 21
_refine_ls_restrained_S_all 1.032
_refine_ls_R_factor_all 0.0663
_refine_ls_R_factor_gt 0.0346
_refine_ls_shift/su_max 0.001
_refine_ls_shift/su_mean 0.000
_refine_ls_structure_factor_coef Fsqd
_refine_ls_weighting_details 'calc w=1/[\s^2^(Fo^2^)+(0.0411P)^2^+8.7866P] where P=(Fo^2^+2Fc^2^)/3'
_refine_ls_weighting_scheme calc
_refine_ls_wR_factor_gt 0.0790
_refine_ls_wR_factor_ref 0.0955
_reflns_number_gt 3805
_reflns_number_total 5309
_reflns_threshold_expression I>2\s(I)
_cod_data_source_file gw2056.cif
_cod_data_source_block I
_cod_original_cell_volume 5856.5(13)
_cod_original_sg_symbol_H-M 'C 2/c'
_cod_database_code 2220783
_cod_database_fobs_code 2220783

loop_
_symmetry_equiv_pos_as_xyz
'x, y, z'
'-x, y, -z+1/2'
'x+1/2, y+1/2, z'
'-x+1/2, y+1/2, -z+1/2'
'-x, -y, -z'
'x, -y, z-1/2'
'-x+1/2, -y+1/2, -z'
'x+1/2, -y+1/2, z-1/2'

loop_
_atom_site_type_symbol
_atom_site_label
_atom_site_fract_x
_atom_site_fract_y
_atom_site_fract_z
_atom_site_U_iso_or_equiv
_atom_site_adp_type
_atom_site_calc_flag
_atom_site_refinement_flags
_atom_site_occupancy
_atom_site_disorder_assembly
_atom_site_disorder_group
Cu Cu1 0.157851(13) 0.631029(17) -0.05095(3) 0.03071(12) Uani d . 1 . .
O O1 0.09962(8) 0.63287(9) 0.0509(2) 0.0352(5) Uani d . 1 . .
O O2 0.04357(8) 0.57153(9) 0.0993(2) 0.0396(5) Uani d . 1 . .
O O3 0.21154(8) 0.59453(9) -0.1422(2) 0.0359(5) Uani d . 1 . .
O O4 0.24379(8) 0.50682(10) -0.1733(2) 0.0441(6) Uani d . 1 . .
O O5 0.21596(7) 0.65786(9) 0.1601(2) 0.0327(5) Uani d . 1 . .
O O6 0.25253(8) 0.73927(9) 0.2729(2) 0.0362(5) Uani d . 1 . .
O O7 0.10282(8) 0.65042(10) -0.2763(2) 0.0374(5) Uani d . 1 . .
O O8 0.07941(8) 0.72696(9) -0.4265(2) 0.0377(5) Uani d . 1 . .
N N1 0.14634(9) 0.54895(11) -0.0330(2) 0.0280(6) Uani d . 1 . .
N N2 0.16513(8) 0.71590(11) -0.0740(2) 0.0291(6) Uani d . 1 . .
C C1 0.08130(11) 0.58215(13) 0.0608(3) 0.0295(7) Uani d . 1 . .
C C2 0.10898(10) 0.53146(13) 0.0179(3) 0.0279(6) Uani d . 1 . .
C C3 0.09751(11) 0.47292(14) 0.0232(3) 0.0336(7) Uani d . 1 . .
H H3 0.0712 0.4607 0.0603 0.040 Uiso calc R 1 . .
C C4 0.12506(11) 0.43224(15) -0.0267(3) 0.0377(7) Uani d . 1 . .
H H4 0.1177 0.3916 -0.0245 0.045 Uiso calc R 1 . .
C C5 0.16359(11) 0.45086(15) -0.0803(3) 0.0366(8) Uani d . 1 . .
H H5 0.1826 0.4233 -0.1156 0.044 Uiso calc R 1 . .
C C6 0.17368(11) 0.50997(14) -0.0810(3) 0.0296(7) Uani d . 1 . .
C C7 0.21347(11) 0.53866(14) -0.1368(3) 0.0327(7) Uani d . 1 . .
C C8 0.22339(10) 0.71221(14) 0.1673(3) 0.0296(7) Uani d . 1 . .
C C9 0.19487(10) 0.74812(14) 0.0362(3) 0.0287(7) Uani d . 1 . .
C C10 0.19848(11) 0.80844(14) 0.0269(3) 0.0341(7) Uani d . 1 . .
H H10 0.2197 0.8303 0.1056 0.041 Uiso calc R 1 . .
C C11 0.17062(11) 0.83657(15) -0.0989(3) 0.0364(7) Uani d . 1 . .
H H11 0.1724 0.8779 -0.1073 0.044 Uiso calc R 1 . .
C C12 0.14016(11) 0.80339(14) -0.2120(3) 0.0333(7) Uani d . 1 . .
H H12 0.1210 0.8216 -0.2993 0.040 Uiso calc R 1 . .
C C13 0.13815(10) 0.74347(14) -0.1956(3) 0.0289(7) Uani d . 1 . .
C C14 0.10436(10) 0.70318(14) -0.3083(3) 0.0301(7) Uani d . 1 . .
N N3 0.31880(9) 0.69464(11) 0.5251(2) 0.0276(5) Uani d D 1 . .
H H3A 0.3001(9) 0.7133(11) 0.449(2) 0.029(8) Uiso d D 1 . .
N N4 0.34173(9) 0.60470(11) 0.6466(2) 0.0279(5) Uani d . 1 . .
N N5 0.37566(9) 0.69628(11) 0.7606(2) 0.0283(5) Uani d . 1 . .
N N6 0.28551(9) 0.60781(12) 0.4159(2) 0.0308(6) Uani d D 1 . .
H H6A 0.2790(12) 0.5702(5) 0.415(3) 0.045(10) Uiso d D 1 . .
H H6B 0.2656(10) 0.6283(12) 0.344(2) 0.038(9) Uiso d D 1 . .
N N7 0.39782(10) 0.60852(12) 0.8748(3) 0.0348(6) Uani d D 1 . .
H H7A 0.4185(10) 0.6269(12) 0.950(2) 0.043(9) Uiso d D 1 . .
H H7B 0.3957(13) 0.5701(5) 0.877(4) 0.054(11) Uiso d D 1 . .
N N8 0.35019(10) 0.78255(12) 0.6365(3) 0.0324(6) Uani d D 1 . .
H H8A 0.3686(9) 0.8009(11) 0.714(2) 0.030(8) Uiso d D 1 . .
H H8B 0.3313(11) 0.8021(13) 0.561(2) 0.053(11) Uiso d D 1 . .
C C15 0.31528(10) 0.63496(13) 0.5310(3) 0.0273(6) Uani d . 1 . .
C C16 0.37112(10) 0.63705(13) 0.7578(3) 0.0273(6) Uani d . 1 . .
C C17 0.34873(10) 0.72446(13) 0.6423(3) 0.0270(6) Uani d . 1 . .
N N9 0.02898(8) 0.83461(10) -0.1285(2) 0.0271(5) Uani d . 1 . .
N N10 0.0000 0.74606(16) -0.2500 0.0301(8) Uani d SD 1 . .
H H10A 0.0000 0.7074(5) -0.2500 0.057(16) Uiso d SD 1 . .
N N11 0.0000 0.91967(15) -0.2500 0.0308(8) Uani d SD 1 . .
H H11A -0.0184(10) 0.9405(12) -0.324(2) 0.040(9) Uiso d D 1 . .
N N12 0.05475(10) 0.74580(12) -0.0180(3) 0.0356(6) Uani d D 1 . .
H H12A 0.0731(10) 0.7644(12) 0.059(2) 0.036(9) Uiso d D 1 . .
H H12B 0.0558(13) 0.7072(5) -0.020(4) 0.053(11) Uiso d D 1 . .
C C18 0.0000 0.86200(17) -0.2500 0.0244(8) Uani d S 1 . .
C C19 0.02795(10) 0.77645(13) -0.1311(3) 0.0277(6) Uani d . 1 . .
O O9 0.06509(9) 0.99585(10) -0.0244(2) 0.0508(7) Uani d . 1 . .
O O10 0.09675(8) 1.07950(9) 0.0842(2) 0.0334(5) Uani d D 1 . .
H H10B 0.1173(12) 1.0565(14) 0.142(3) 0.075(14) Uiso d D 1 . .
N N13 0.0000 1.05523(15) -0.2500 0.0279(8) Uani d S 1 . .
C C20 0.0000 1.17795(19) -0.2500 0.0344(10) Uani d S 1 . .
H H20 0.0000 1.2196 -0.2500 0.056(15) Uiso calc SR 1 . .
C C21 0.03105(11) 1.14704(13) -0.1331(3) 0.0301(7) Uani d . 1 . .
H H21 0.0522 1.1670 -0.0509 0.029(8) Uiso calc R 1 . .
C C22 0.03049(10) 1.08601(12) -0.1391(3) 0.0256(6) Uani d . 1 . .
C C23 0.06522(11) 1.04884(14) -0.0217(3) 0.0302(7) Uani d . 1 . .
O O11 0.0000 0.48788(15) 0.2500 0.0428(8) Uani d S 1 . .
H H11B -0.0111(14) 0.5073(16) 0.302(4) 0.053(11) Uiso d . 1 . .
O O12 -0.01661(12) 0.66299(13) 0.1148(3) 0.0631(8) Uani d D 1 . .
H H12C -0.0356(13) 0.6839(16) 0.049(3) 0.079(14) Uiso d D 1 . .
H H12D 0.0013(16) 0.6374(16) 0.092(5) 0.100(18) Uiso d D 1 . .
H H12E 0.0000 0.672(4) 0.2500 0.17(3) Uiso d S 1 . .
O O13 0.16865(9) 1.01368(11) 0.2655(2) 0.0372(5) Uani d D 1 . .
H H13A 0.1944(10) 1.0045(19) 0.242(4) 0.080(15) Uiso d D 1 . .
H H13B 0.1636(16) 0.9829(11) 0.306(4) 0.079(15) Uiso d D 1 . .
O O14 0.28646(9) 0.84247(11) 0.3914(2) 0.0411(6) Uani d D 1 . .
H H14A 0.2740(12) 0.8119(9) 0.347(3) 0.043(10) Uiso d D 1 . .
H H14B 0.2899(17) 0.8674(14) 0.333(4) 0.088(16) Uiso d D 1 . .
O O15 -0.0086(2) 0.6313(2) -0.2238(8) 0.0471(15) Uani d PD 0.50 A -1
H H15A -0.006(3) 0.599(2) -0.261(12) 0.07(3) Uiso d PD 0.50 B -1
H H15B -0.0385(11) 0.630(3) -0.219(8) 0.06(3) Uiso d PD 0.50 C -1

loop_
_atom_site_aniso_label
_atom_site_aniso_U_11
_atom_site_aniso_U_22
_atom_site_aniso_U_33
_atom_site_aniso_U_12
_atom_site_aniso_U_13
_atom_site_aniso_U_23
Cu1 0.02553(19) 0.0436(3) 0.02402(18) 0.00683(17) 0.00929(14) 0.00601(16)
O1 0.0351(11) 0.0301(12) 0.0447(12) 0.0009(10) 0.0189(10) 0.0083(10)
O2 0.0400(13) 0.0334(13) 0.0575(14) 0.0033(10) 0.0330(11) 0.0056(10)
O3 0.0390(12) 0.0375(14) 0.0356(11) 0.0126(10) 0.0179(9) 0.0096(9)
O4 0.0431(13) 0.0424(14) 0.0582(14) 0.0146(11) 0.0324(11) 0.0096(11)
O5 0.0311(11) 0.0353(13) 0.0275(10) -0.0019(10) 0.0033(9) 0.0064(9)
O6 0.0333(12) 0.0361(13) 0.0323(11) 0.0008(10) 0.0006(9) 0.0084(9)
O7 0.0388(12) 0.0390(14) 0.0386(12) 0.0103(10) 0.0181(10) 0.0129(10)
O8 0.0362(12) 0.0424(14) 0.0292(11) 0.0005(10) 0.0030(9) 0.0125(9)
N1 0.0244(12) 0.0386(15) 0.0204(11) 0.0077(11) 0.0062(10) 0.0031(10)
N2 0.0188(12) 0.0456(16) 0.0245(12) 0.0075(11) 0.0090(10) 0.0114(11)
C1 0.0289(16) 0.0325(18) 0.0296(15) 0.0026(13) 0.0131(13) 0.0048(13)
C2 0.0241(14) 0.0347(18) 0.0239(14) 0.0027(13) 0.0060(12) 0.0008(12)
C3 0.0230(15) 0.040(2) 0.0383(17) -0.0007(14) 0.0097(13) -0.0012(14)
C4 0.0326(17) 0.0346(19) 0.0457(18) 0.0006(14) 0.0119(14) -0.0014(14)
C5 0.0296(17) 0.041(2) 0.0398(17) 0.0075(14) 0.0112(14) -0.0029(14)
C6 0.0232(14) 0.041(2) 0.0233(14) 0.0080(14) 0.0060(12) 0.0030(13)
C7 0.0294(16) 0.042(2) 0.0271(15) 0.0100(15) 0.0087(13) 0.0077(13)
C8 0.0203(14) 0.042(2) 0.0261(15) 0.0044(13) 0.0063(12) 0.0081(13)
C9 0.0182(14) 0.041(2) 0.0282(15) 0.0036(13) 0.0097(12) 0.0114(13)
C10 0.0251(15) 0.042(2) 0.0348(16) 0.0002(14) 0.0091(13) 0.0080(14)
C11 0.0296(16) 0.040(2) 0.0422(18) 0.0022(15) 0.0148(14) 0.0163(15)
C12 0.0264(16) 0.044(2) 0.0307(16) 0.0057(14) 0.0100(13) 0.0174(14)
C13 0.0189(14) 0.044(2) 0.0267(14) 0.0051(13) 0.0109(12) 0.0123(13)
C14 0.0217(14) 0.046(2) 0.0256(15) 0.0066(14) 0.0114(12) 0.0117(13)
N3 0.0255(13) 0.0310(15) 0.0249(12) 0.0020(11) 0.0057(10) 0.0106(11)
N4 0.0280(13) 0.0319(14) 0.0224(12) 0.0009(11) 0.0061(10) 0.0054(10)
N5 0.0284(13) 0.0281(15) 0.0269(12) 0.0022(11) 0.0065(10) 0.0071(10)
N6 0.0301(14) 0.0353(17) 0.0244(13) 0.0012(12) 0.0045(11) 0.0042(11)
N7 0.0408(16) 0.0286(16) 0.0273(14) -0.0003(13) -0.0003(12) 0.0058(11)
N8 0.0334(15) 0.0305(16) 0.0298(14) -0.0017(12) 0.0050(12) 0.0063(12)
C15 0.0227(14) 0.0336(18) 0.0275(14) 0.0021(13) 0.0106(11) 0.0055(13)
C16 0.0252(14) 0.0330(18) 0.0241(14) 0.0008(13) 0.0084(11) 0.0053(12)
C17 0.0226(14) 0.0321(18) 0.0288(15) 0.0009(13) 0.0118(12) 0.0059(12)
N9 0.0284(13) 0.0208(14) 0.0283(12) 0.0012(10) 0.0035(10) 0.0026(10)
N10 0.0279(19) 0.021(2) 0.038(2) 0.000 0.0060(15) 0.000
N11 0.036(2) 0.021(2) 0.0269(19) 0.000 -0.0024(16) 0.000
N12 0.0334(15) 0.0259(17) 0.0409(16) 0.0012(12) 0.0024(12) 0.0097(13)
C18 0.0213(19) 0.022(2) 0.027(2) 0.000 0.0041(16) 0.000
C19 0.0234(14) 0.0267(18) 0.0336(16) 0.0009(12) 0.0097(12) 0.0025(12)
O9 0.0626(16) 0.0264(14) 0.0390(13) -0.0015(11) -0.0189(11) 0.0011(10)
O10 0.0322(12) 0.0327(13) 0.0281(11) -0.0022(10) -0.0008(9) -0.0058(9)
N13 0.0258(18) 0.029(2) 0.0262(17) 0.000 0.0044(14) 0.000
C20 0.031(2) 0.024(3) 0.046(3) 0.000 0.010(2) 0.000
C21 0.0267(15) 0.0289(18) 0.0340(16) -0.0041(13) 0.0086(13) -0.0063(12)
C22 0.0241(15) 0.0244(17) 0.0271(14) -0.0020(12) 0.0064(12) -0.0028(11)
C23 0.0283(16) 0.033(2) 0.0260(15) -0.0018(13) 0.0043(12) -0.0054(12)
O11 0.062(2) 0.030(2) 0.042(2) 0.000 0.0255(18) 0.000
O12 0.087(2) 0.069(2) 0.0308(14) 0.0485(17) 0.0157(14) 0.0130(13)
O13 0.0320(13) 0.0404(15) 0.0374(12) 0.0012(11) 0.0086(10) 0.0076(10)
O14 0.0568(15) 0.0361(15) 0.0267(12) -0.0032(12) 0.0077(11) 0.0052(11)
O15 0.032(4) 0.027(3) 0.090(5) 0.000(2) 0.030(3) 0.003(3)

loop_
_atom_type_symbol
_atom_type_description
_atom_type_scat_dispersion_real
_atom_type_scat_dispersion_imag
_atom_type_scat_source
C C 0.0033 0.0016 'International Tables Vol C Tables 4.2.6.8 and 6.1.1.4'
H H 0.0000 0.0000 'International Tables Vol C Tables 4.2.6.8 and 6.1.1.4'
N N 0.0061 0.0033 'International Tables Vol C Tables 4.2.6.8 and 6.1.1.4'
O O 0.0106 0.0060 'International Tables Vol C Tables 4.2.6.8 and 6.1.1.4'
Cu Cu 0.3201 1.2651 'International Tables Vol C Tables 4.2.6.8 and 6.1.1.4'

loop_
_geom_angle_atom_site_label_1
_geom_angle_atom_site_label_2
_geom_angle_atom_site_label_3
_geom_angle_site_symmetry_1
_geom_angle_site_symmetry_3
_geom_angle
_geom_angle_publ_flag
N1 Cu1 N2 . . 176.51(9) ?
N1 Cu1 O3 . . 79.24(9) ?
N2 Cu1 O3 . . 103.15(9) ?
N1 Cu1 O1 . . 78.83(9) ?
N2 Cu1 O1 . . 98.79(9) ?
O3 Cu1 O1 . . 158.06(8) ?
N1 Cu1 O5 . . 105.67(8) ?
N2 Cu1 O5 . . 76.75(8) ?
O3 Cu1 O5 . . 95.97(8) ?
O1 Cu1 O5 . . 89.28(8) ?
N1 Cu1 O7 . . 101.42(9) ?
N2 Cu1 O7 . . 76.13(8) ?
O3 Cu1 O7 . . 90.42(7) ?
O1 Cu1 O7 . . 94.57(7) ?
O5 Cu1 O7 . . 152.87(8) ?
C1 O1 Cu1 . . 112.94(18) ?
C7 O3 Cu1 . . 113.53(18) ?
C8 O5 Cu1 . . 111.97(16) ?
C14 O7 Cu1 . . 111.32(18) ?
C2 N1 C6 . . 121.0(3) ?
C2 N1 Cu1 . . 119.6(2) ?
C6 N1 Cu1 . . 119.2(2) ?
C13 N2 C9 . . 118.8(3) ?
C13 N2 Cu1 . . 120.9(2) ?
C9 N2 Cu1 . . 120.15(18) ?
O2 C1 O1 . . 126.2(3) ?
O2 C1 C2 . . 118.7(3) ?
O1 C1 C2 . . 115.1(3) ?
N1 C2 C3 . . 121.0(3) ?
N1 C2 C1 . . 112.9(3) ?
C3 C2 C1 . . 126.0(3) ?
C2 C3 C4 . . 118.7(3) ?
C2 C3 H3 . . 120.7 ?
C4 C3 H3 . . 120.7 ?
C3 C4 C5 . . 119.9(3) ?
C3 C4 H4 . . 120.1 ?
C5 C4 H4 . . 120.1 ?
C6 C5 C4 . . 118.7(3) ?
C6 C5 H5 . . 120.6 ?
C4 C5 H5 . . 120.6 ?
N1 C6 C5 . . 120.7(3) ?
N1 C6 C7 . . 112.9(3) ?
C5 C6 C7 . . 126.4(3) ?
O4 C7 O3 . . 126.5(3) ?
O4 C7 C6 . . 118.7(3) ?
O3 C7 C6 . . 114.8(3) ?
O5 C8 O6 . . 125.7(3) ?
O5 C8 C9 . . 117.0(3) ?
O6 C8 C9 . . 117.4(3) ?
N2 C9 C10 . . 121.8(3) ?
N2 C9 C8 . . 114.0(3) ?
C10 C9 C8 . . 124.3(3) ?
C9 C10 C11 . . 119.1(3) ?
C9 C10 H10 . . 120.4 ?
C11 C10 H10 . . 120.4 ?
C12 C11 C10 . . 119.0(3) ?
C12 C11 H11 . . 120.5 ?
C10 C11 H11 . . 120.5 ?
C13 C12 C11 . . 119.0(3) ?
C13 C12 H12 . . 120.5 ?
C11 C12 H12 . . 120.5 ?
N2 C13 C12 . . 122.3(3) ?
N2 C13 C14 . . 113.9(3) ?
C12 C13 C14 . . 123.7(2) ?
O7 C14 O8 . . 126.2(3) ?
O7 C14 C13 . . 117.7(2) ?
O8 C14 C13 . . 116.1(3) ?
C15 N3 C17 . . 119.5(2) ?
C15 N3 H3A . . 119.4(19) ?
C17 N3 H3A . . 121.0(19) ?
C15 N4 C16 . . 115.6(3) ?
C17 N5 C16 . . 116.2(2) ?
C15 N6 H6A . . 123(2) ?
C15 N6 H6B . . 120(2) ?
H6A N6 H6B . . 116(3) ?
C16 N7 H7A . . 122(2) ?
C16 N7 H7B . . 120(2) ?
H7A N7 H7B . . 119(3) ?
C17 N8 H8A . . 117(2) ?
C17 N8 H8B . . 122(2) ?
H8A N8 H8B . . 121(3) ?
N6 C15 N4 . . 120.7(3) ?
N6 C15 N3 . . 117.6(2) ?
N4 C15 N3 . . 121.7(3) ?
N7 C16 N4 . . 117.3(3) ?
N7 C16 N5 . . 116.8(3) ?
N4 C16 N5 . . 125.9(2) ?
N8 C17 N5 . . 120.3(3) ?
N8 C17 N3 . . 118.6(2) ?
N5 C17 N3 . . 121.1(3) ?
C19 N9 C18 . . 116.1(2) ?
C19 N10 C19 . 2_554 119.1(4) ?
C19 N10 H10A . . 120.47(18) ?
C19 N10 H10A 2_554 . 120.47(18) ?
C18 N11 H11A . . 123(2) ?
C19 N12 H12A . . 119(2) ?
C19 N12 H12B . . 121(2) ?
H12A N12 H12B . . 120(3) ?
N11 C18 N9 . 2_554 117.36(18) ?
N11 C18 N9 . . 117.36(18) ?
N9 C18 N9 2_554 . 125.3(4) ?
N12 C19 N9 . . 120.6(3) ?
N12 C19 N10 . . 117.6(3) ?
N9 C19 N10 . . 121.7(3) ?
C23 O10 H10B . . 110(3) ?
C22 N13 C22 . 2_554 117.0(3) ?
C21 C20 C21 2_554 . 118.9(4) ?
C21 C20 H20 2_554 . 120.5 ?
C21 C20 H20 . . 120.5 ?
C20 C21 C22 . . 118.5(3) ?
C20 C21 H21 . . 120.7 ?
C22 C21 H21 . . 120.7 ?
N13 C22 C21 . . 123.5(3) ?
N13 C22 C23 . . 114.2(3) ?
C21 C22 C23 . . 122.3(2) ?
O9 C23 O10 . . 122.8(3) ?
O9 C23 C22 . . 123.3(2) ?
O10 C23 C22 . . 113.9(3) ?
H12C O12 H12D . . 118(4) ?
H12C O12 H12E . . 130(4) ?
H12D O12 H12E . . 109(4) ?
H13A O13 H13B . . 102(4) ?
H14A O14 H14B . . 109(4) ?
H15A O15 H15B . . 102(3) ?

loop_
_geom_bond_atom_site_label_1
_geom_bond_atom_site_label_2
_geom_bond_site_symmetry_2
_geom_bond_distance
_geom_bond_publ_flag
Cu1 N1 . 1.916(3) ?
Cu1 N2 . 1.967(3) ?
Cu1 O3 . 2.126(2) ?
Cu1 O1 . 2.142(2) ?
Cu1 O5 . 2.2670(19) ?
Cu1 O7 . 2.296(2) ?
O1 C1 . 1.279(3) ?
O2 C1 . 1.237(3) ?
O3 C7 . 1.276(4) ?
O4 C7 . 1.242(3) ?
O5 C8 . 1.255(4) ?
O6 C8 . 1.256(3) ?
O7 C14 . 1.248(4) ?
O8 C14 . 1.269(3) ?
N1 C2 . 1.339(4) ?
N1 C6 . 1.343(4) ?
N2 C13 . 1.347(3) ?
N2 C9 . 1.350(4) ?
C1 C2 . 1.516(4) ?
C2 C3 . 1.377(4) ?
C3 C4 . 1.383(4) ?
C3 H3 . 0.9500 ?
C4 C5 . 1.391(4) ?
C4 H4 . 0.9500 ?
C5 C6 . 1.377(4) ?
C5 H5 . 0.9500 ?
C6 C7 . 1.520(4) ?
C8 C9 . 1.519(4) ?
C9 C10 . 1.385(4) ?
C10 C11 . 1.388(4) ?
C10 H10 . 0.9500 ?
C11 C12 . 1.387(4) ?
C11 H11 . 0.9500 ?
C12 C13 . 1.379(4) ?
C12 H12 . 0.9500 ?
C13 C14 . 1.512(4) ?
N3 C15 . 1.367(4) ?
N3 C17 . 1.368(4) ?
N3 H3A . 0.874(10) ?
N4 C15 . 1.332(3) ?
N4 C16 . 1.355(4) ?
N5 C17 . 1.329(3) ?
N5 C16 . 1.357(4) ?
N6 C15 . 1.322(4) ?
N6 H6A . 0.876(13) ?
N6 H6B . 0.88(3) ?
N7 C16 . 1.323(4) ?
N7 H7A . 0.88(3) ?
N7 H7B . 0.879(12) ?
N8 C17 . 1.328(4) ?
N8 H8A . 0.88(3) ?
N8 H8B . 0.88(3) ?
N9 C19 . 1.327(4) ?
N9 C18 . 1.360(3) ?
N10 C19 . 1.367(3) ?
N10 C19 2_554 1.367(3) ?
N10 H10A . 0.882(12) ?
N11 C18 . 1.315(5) ?
N11 H11A . 0.88(2) ?
N12 C19 . 1.323(4) ?
N12 H12A . 0.87(3) ?
N12 H12B . 0.876(13) ?
C18 N9 2_554 1.360(3) ?
O9 C23 . 1.209(4) ?
O10 C23 . 1.325(3) ?
O10 H10B . 0.85(3) ?
N13 C22 . 1.345(3) ?
N13 C22 2_554 1.345(3) ?
C20 C21 2_554 1.388(4) ?
C20 C21 . 1.388(4) ?
C20 H20 . 0.9500 ?
C21 C22 . 1.393(4) ?
C21 H21 . 0.9500 ?
C22 C23 . 1.506(4) ?
O11 H11B . 0.81(3) ?
O12 H12C . 0.84(3) ?
O12 H12D . 0.84(3) ?
O12 H12E . 1.274(14) ?
O13 H13A . 0.84(3) ?
O13 H13B . 0.84(3) ?
O14 H14A . 0.84(3) ?
O14 H14B . 0.84(3) ?
O15 H15A . 0.84(3) ?
O15 H15B . 0.84(3) ?

loop_
_geom_hbond_atom_site_label_D
_geom_hbond_atom_site_label_H
_geom_hbond_atom_site_label_A
_geom_hbond_site_symmetry_A
_geom_hbond_distance_DH
_geom_hbond_distance_HA
_geom_hbond_distance_DA
_geom_hbond_angle_DHA
N3 H3A O6 . 0.87(3) 1.903(12) 2.766(3) 168(3)
N6 H6A O4 6_566 0.876(13) 2.062(17) 2.880(4) 155(3)
N6 H6B O5 . 0.88(3) 2.007(12) 2.872(3) 167(3)
N7 H7A N9 7_566 0.88(3) 2.086(11) 2.965(3) 176(3)
N7 H7B O9 7_566 0.879(12) 2.13(3) 2.815(3) 134(3)
N8 H8B O14 . 0.88(3) 1.964(11) 2.842(3) 177(3)
N10 H10A O15 . 0.882(12) 1.782(12) 2.649(6) 167(2)
N11 H11A O9 2_554 0.88(3) 2.064(11) 2.939(3) 172(3)
N12 H12A N5 7_566 0.87(3) 2.090(12) 2.959(4) 173(3)
N12 H12B O1 . 0.882(12) 2.07(2) 2.846(3) 146(3)
O10 H10B O13 . 0.85(3) 1.83(3) 2.671(3) 172(4)
O11 H11B O2 2 0.81(3) 2.10(3) 2.896(3) 167(4)
O12 H12C O8 2_554 0.84(3) 1.72(3) 2.555(3) 173(4)
O12 H12D O2 . 0.84(3) 1.89(4) 2.700(3) 162(5)
O12 H12E O12 2 1.274(14) 1.274(14) 2.518(5) 162(8)
O13 H13A O4 7_565 0.84(3) 2.04(3) 2.870(3) 172(4)
O13 H13B N4 7_566 0.84(3) 2.066(17) 2.876(3) 162(4)
O14 H14A O6 . 0.84(3) 1.831(12) 2.662(3) 172(3)
O14 H14B O3 7_565 0.84(3) 2.05(4) 2.850(3) 160(4)
O15 H15A O11 5_565 0.84(3) 1.98(6) 2.748(6) 151(11)
O15 H15B O7 2_554 0.84(3) 1.82(2) 2.636(5) 163(7)
